data_2240206
loop_
_publ_author_name
'Hennings, Erik'
'Schmidt, Horst'
'Voigt, Wolfgang'

_publ_section_title
;
 Crystal structures of Sr(ClO~4~)~2~&#x00B7;3H~2~O,
 Sr(ClO~4~)~2~&#x00B7;4H~2~O and Sr(ClO~4~)~2~&#x00B7;9H~2~O
;
_journal_issue 12
_journal_name_full 'Acta Crystallographica Section E'
_journal_page_first 510
_journal_page_last 514
_journal_paper_doi 10.1107/S1600536814024726
_journal_volume 70
_journal_year 2014
_chemical_formula_iupac '[Sr (Cl O4)2 (H2 O)7], 2H2 O'
_chemical_formula_moiety '2(Cl O4), 8(H2 O), H2 O, (Sr)'
_chemical_formula_sum 'Cl2 H18 O17 Sr'
_chemical_formula_weight 448.66
_chemical_name_common 'strontium perchlorate nonahydrate'
_chemical_name_systematic
;
Heptaaquadiperchloratostrontium dihydrate
;
_space_group_crystal_system orthorhombic
_space_group_IT_number 63
_space_group_name_Hall '-C 2c 2'
_space_group_name_H-M_alt 'C m c m'
_symmetry_space_group_name_Hall '-C 2c 2'
_symmetry_space_group_name_H-M 'C m c m'
_atom_sites_solution_hydrogens difmap
_audit_creation_method SHELXL-2012
_cell_angle_alpha 90
_cell_angle_beta 90
_cell_angle_gamma 90
_cell_formula_units_Z 4
_cell_length_a 18.7808(15)
_cell_length_b 6.860(3)
_cell_length_c 11.1884(16)
_cell_measurement_reflns_used 5894
_cell_measurement_temperature 100
_cell_measurement_theta_max 29.62
_cell_measurement_theta_min 8.31
_cell_volume 1441.5(7)
_computing_cell_refinement
;
X-AREA (Stoe & Cie, 2009)
;
_computing_data_collection
;
X-AREA (Stoe & Cie, 2009)
;
_computing_data_reduction
;
X-RED (Stoe & Cie, 2009)
;
_computing_molecular_graphics
;
DIAMOND (Brandenburg, 2006)
;
_computing_publication_material
;
publCIF (Westrip, 2010)
;
_computing_structure_refinement
;
SHELXL2012 (Sheldrick, 2008)
;
_computing_structure_solution
;
SHELXS97 (Sheldrick, 2008)
;
_diffrn_ambient_temperature 100
_diffrn_detector_area_resol_mean 6.67
_diffrn_measured_fraction_theta_full 0.997
_diffrn_measured_fraction_theta_max 0.995
_diffrn_measurement_device_type 'Stoe IPDS 2T'
_diffrn_measurement_method 'rotation method'
_diffrn_radiation_type MoK\a
_diffrn_radiation_wavelength 0.71073
_diffrn_reflns_av_R_equivalents 0.02003
_diffrn_reflns_limit_h_max 26
_diffrn_reflns_limit_h_min -26
_diffrn_reflns_limit_k_max 9
_diffrn_reflns_limit_k_min -9
_diffrn_reflns_limit_l_max 15
_diffrn_reflns_limit_l_min -15
_diffrn_reflns_number 6877
_diffrn_reflns_theta_full 25.242
_diffrn_reflns_theta_max 29.530
_diffrn_reflns_theta_min 3.162
_exptl_absorpt_coefficient_mu 4.196
_exptl_absorpt_correction_T_max 0.0846
_exptl_absorpt_correction_T_min 0.0146
_exptl_absorpt_correction_type integration
_exptl_absorpt_process_details
;
(Coppens, 1970)
;
_exptl_crystal_colour colourless
_exptl_crystal_density_diffrn 2.067
_exptl_crystal_description prism
_exptl_crystal_F_000 904
_exptl_crystal_size_max 0.2
_exptl_crystal_size_mid 0.11
_exptl_crystal_size_min 0.05
_refine_diff_density_max 1.267
_refine_diff_density_min -2.255
_refine_ls_extinction_method none
_refine_ls_goodness_of_fit_ref 1.156
_refine_ls_hydrogen_treatment refxyz
_refine_ls_matrix_type full
_refine_ls_number_parameters 70
_refine_ls_number_reflns 1087
_refine_ls_number_restraints 6
_refine_ls_restrained_S_all 1.153
_refine_ls_R_factor_all 0.0504
_refine_ls_R_factor_gt 0.0478
_refine_ls_shift/su_max 0.000
_refine_ls_shift/su_mean 0.000
_refine_ls_structure_factor_coef Fsqd
_refine_ls_weighting_details
;
 w=1/[\s^2^(Fo^2^)+(0.1000P)^2^]
 where P=(Fo^2^+2Fc^2^)/3
;
_refine_ls_weighting_scheme calc
_refine_ls_wR_factor_gt 0.1323
_refine_ls_wR_factor_ref 0.1337
_reflns_number_gt 993
_reflns_number_total 1087
_reflns_threshold_expression I>2\s(I)
_cod_data_source_file wm5080sup1.cif
_cod_data_source_block SrClO4_9H2O_100K
_cod_original_formula_sum 'Cl2 H18 O17 Sr1'
_cod_database_code 2240206
_cod_database_fobs_code 2240206
_shelx_space_group_comment
;
The symmetry employed for this shelxl refinement is uniquely defined
by the following loop, which should always be used as a source of
symmetry information in preference to the above space-group names.
They are only intended as comments.
;
_shelxl_version_number .000002012

loop_
_space_group_symop_operation_xyz
'x, y, z'
'-x, -y, z+1/2'
'x, -y, -z'
'-x, y, -z+1/2'
'x+1/2, y+1/2, z'
'-x+1/2, -y+1/2, z+1/2'
'x+1/2, -y+1/2, -z'
'-x+1/2, y+1/2, -z+1/2'
'-x, -y, -z'
'x, y, -z-1/2'
'-x, y, z'
'x, -y, z-1/2'
'-x+1/2, -y+1/2, -z'
'x+1/2, y+1/2, -z-1/2'
'-x+1/2, y+1/2, z'
'x+1/2, -y+1/2, z-1/2'

loop_
_atom_site_type_symbol
_atom_site_label
_atom_site_fract_x
_atom_site_fract_y
_atom_site_fract_z
_atom_site_U_iso_or_equiv
_atom_site_adp_type
_atom_site_calc_flag
_atom_site_occupancy
Sr Sr1 0.5000 0.05870(8) 0.2500 0.0096(2) Uani d 1
Cl Cl1 0.32953(5) -0.30996(15) 0.2500 0.0113(3) Uani d 1
O O7 0.34391(14) -0.4247(4) 0.3560(2) 0.0177(5) Uani d 1
O O4 0.29063(18) 0.0000 0.5000 0.0203(7) Uani d 1
H H4A 0.263(2) 0.041(7) 0.553(3) 0.024 Uiso d 1
O O2 0.5000 -0.2257(5) 0.4061(3) 0.0156(7) Uani d 1
H H2A 0.5369(16) -0.215(6) 0.448(4) 0.019 Uiso d 1
O O1 0.40632(13) 0.2050(4) 0.4020(2) 0.0147(5) Uani d 1
H H1A 0.3693(15) 0.146(6) 0.424(4) 0.018 Uiso d 1
H H1B 0.392(2) 0.315(3) 0.380(5) 0.018 Uiso d 1
O O5 0.3748(2) -0.1397(5) 0.2500 0.0211(8) Uani d 1
O O6 0.2561(2) -0.2480(6) 0.2500 0.0209(8) Uani d 1
O O3 0.5000 0.4459(6) 0.2500 0.0141(9) Uani d 1
H H3A 0.5000 0.519(9) 0.310(4) 0.017 Uiso d 1

loop_
_atom_site_aniso_label
_atom_site_aniso_U_11
_atom_site_aniso_U_22
_atom_site_aniso_U_33
_atom_site_aniso_U_12
_atom_site_aniso_U_13
_atom_site_aniso_U_23
Sr1 0.0111(3) 0.0142(3) 0.0035(3) 0.000 0.000 0.000
Cl1 0.0105(5) 0.0152(5) 0.0083(5) -0.0003(3) 0.000 0.000
O7 0.0221(11) 0.0230(11) 0.0079(11) 0.0032(10) 0.0004(9) 0.0033(8)
O4 0.0117(15) 0.0346(18) 0.0147(17) 0.000 0.000 0.0023(16)
O2 0.0144(14) 0.0219(15) 0.0106(16) 0.000 0.000 0.0009(13)
O1 0.0143(10) 0.0202(10) 0.0095(10) -0.0006(9) 0.0009(8) -0.0001(9)
O5 0.0208(17) 0.0181(16) 0.0243(19) -0.0067(14) 0.000 0.000
O6 0.0096(15) 0.0243(17) 0.029(2) 0.0032(12) 0.000 0.000
O3 0.021(2) 0.0122(19) 0.009(2) 0.000 0.000 0.000

loop_
_atom_type_symbol
_atom_type_description
_atom_type_scat_dispersion_real
_atom_type_scat_dispersion_imag
_atom_type_scat_source
Cl Cl 0.1484 0.1585 'International Tables Vol C Tables 4.2.6.8 and 6.1.1.4'
H H 0.0000 0.0000 'International Tables Vol C Tables 4.2.6.8 and 6.1.1.4'
O O 0.0106 0.0060 'International Tables Vol C Tables 4.2.6.8 and 6.1.1.4'
Sr Sr -1.5307 3.2498 'International Tables Vol C Tables 4.2.6.8 and 6.1.1.4'

loop_
_geom_angle_atom_site_label_1
_geom_angle_atom_site_label_2
_geom_angle_atom_site_label_3
_geom_angle_site_symmetry_1
_geom_angle_site_symmetry_3
_geom_angle
O2 Sr1 O2 . 10_556 83.68(16)
O2 Sr1 O1 . 11_655 81.60(8)
O2 Sr1 O1 10_556 11_655 135.37(6)
O2 Sr1 O1 . 10_556 135.37(6)
O2 Sr1 O1 10_556 10_556 81.60(8)
O1 Sr1 O1 11_655 10_556 135.38(11)
O2 Sr1 O1 . 4_655 135.37(6)
O2 Sr1 O1 10_556 4_655 81.60(8)
O1 Sr1 O1 11_655 4_655 80.01(11)
O1 Sr1 O1 10_556 4_655 83.41(11)
O2 Sr1 O1 . . 81.60(8)
O2 Sr1 O1 10_556 . 135.37(6)
O1 Sr1 O1 11_655 . 83.41(11)
O1 Sr1 O1 10_556 . 80.01(11)
O1 Sr1 O1 4_655 . 135.38(11)
O2 Sr1 O3 . . 138.16(8)
O2 Sr1 O3 10_556 . 138.16(8)
O1 Sr1 O3 11_655 . 67.69(6)
O1 Sr1 O3 10_556 . 67.69(6)
O1 Sr1 O3 4_655 . 67.69(6)
O1 Sr1 O3 . . 67.69(6)
O2 Sr1 O5 . . 68.08(7)
O2 Sr1 O5 10_556 . 68.08(7)
O1 Sr1 O5 11_655 . 139.99(5)
O1 Sr1 O5 10_556 . 67.32(8)
O1 Sr1 O5 4_655 . 139.99(5)
O1 Sr1 O5 . . 67.33(8)
O3 Sr1 O5 . . 120.07(8)
O2 Sr1 O5 . 11_655 68.08(7)
O2 Sr1 O5 10_556 11_655 68.08(7)
O1 Sr1 O5 11_655 11_655 67.32(8)
O1 Sr1 O5 10_556 11_655 139.99(5)
O1 Sr1 O5 4_655 11_655 67.32(8)
O1 Sr1 O5 . 11_655 139.99(5)
O3 Sr1 O5 . 11_655 120.07(8)
O5 Sr1 O5 . 11_655 119.85(17)
O6 Cl1 O5 . . 108.9(2)
O6 Cl1 O7 . . 109.77(14)
O5 Cl1 O7 . . 109.23(14)
O6 Cl1 O7 . 10_556 109.77(14)
O5 Cl1 O7 . 10_556 109.24(14)
O7 Cl1 O7 . 10_556 109.9(2)
Cl1 O5 Sr1 . . 156.2(2)

loop_
_geom_bond_atom_site_label_1
_geom_bond_atom_site_label_2
_geom_bond_site_symmetry_2
_geom_bond_distance
Sr1 O2 . 2.619(4)
Sr1 O2 10_556 2.619(4)
Sr1 O1 11_655 2.645(2)
Sr1 O1 10_556 2.645(2)
Sr1 O1 4_655 2.645(2)
Sr1 O1 . 2.645(2)
Sr1 O3 . 2.656(5)
Sr1 O5 . 2.716(4)
Sr1 O5 11_655 2.716(4)
Cl1 O6 . 1.443(4)
Cl1 O5 . 1.445(4)
Cl1 O7 . 1.449(3)
Cl1 O7 10_556 1.449(3)

loop_
_geom_hbond_atom_site_label_D
_geom_hbond_atom_site_label_H
_geom_hbond_atom_site_label_A
_geom_hbond_site_symmetry_A
_geom_hbond_distance_DH
_geom_hbond_distance_HA
_geom_hbond_distance_DA
_geom_hbond_angle_DHA
O1 H1B O7 1_565 0.838(10) 2.017(15) 2.844(4) 169(5)
O1 H1A O4 . 0.840(10) 1.979(14) 2.811(4) 170(5)
O2 H2A O1 9_656 0.840(10) 1.99(2) 2.780(4) 156(5)
O3 H3A O2 1_565 0.840(10) 2.05(3) 2.851(5) 158(7)
O4 H4A O6 3_556 0.839(10) 2.62(3) 3.337(2) 144(4)
O4 H4A O7 13_546 0.839(10) 2.39(3) 3.041(4) 135(4)
